data_7705694
loop_
_publ_author_name
'Vakalopoulou, Efthymia'
'Buchmaier, Christine'
'Pein, Andreas'
'Saf, Robert'
'Fischer, Roland C.'
'Torvisco, Ana'
'Warchomicka, Fernando'
'Rath, Thomas'
'Trimmel, Gregor'

_publ_section_title
;
 Synthesis and characterization of zinc
 di(<i>O</i>-2,2-dimethylpentan-3-yl dithiocarbonates) bearing pyridine or
 tetramethylethylenediamine coligands and investigation of their thermal
 conversion mechanisms towards nanocrystalline zinc sulfide.
;
_journal_issue 41
_journal_name_full 'Dalton transactions (Cambridge, England : 2003)'
_journal_page_first 14564
_journal_page_last 14575
_journal_paper_doi 10.1039/d0dt03065a
_journal_volume 49
_journal_year 2020
_chemical_formula_moiety 'C22 H46 N2 O2 S4 Zn'
_chemical_formula_sum 'C22 H46 N2 O2 S4 Zn'
_chemical_formula_weight 564.22
_space_group_crystal_system orthorhombic
_space_group_IT_number 60
_space_group_name_Hall '-P 2n 2ab'
_space_group_name_H-M_alt 'P b c n'
_atom_sites_solution_hydrogens geom
_atom_sites_solution_primary dual
_audit_creation_date 2020-09-23
_audit_creation_method
;
Olex2 1.3
(compiled 2020.07.31 svn.rc2a77460 for OlexSys, GUI svn.r6145)
;
_audit_update_record
;
2020-09-23 deposited with the CCDC.	2020-10-06 downloaded from the CCDC.
;
_cell_angle_alpha 90
_cell_angle_beta 90
_cell_angle_gamma 90
_cell_formula_units_Z 4
_cell_length_a 11.1922(3)
_cell_length_b 11.5319(3)
_cell_length_c 22.9826(6)
_cell_measurement_reflns_used 9692
_cell_measurement_temperature 100(2)
_cell_measurement_theta_max 27.90
_cell_measurement_theta_min 3.09
_cell_volume 2966.30(14)
_computing_cell_refinement 'SAINT V8.38A (Bruker, 2018)'
_computing_data_reduction 'SAINT V8.38A (Bruker, 2018)'
_computing_molecular_graphics 'Olex2 1.3 (Dolomanov et al., 2009)'
_computing_publication_material 'Olex2 1.3 (Dolomanov et al., 2009)'
_computing_structure_refinement 'SHELXL 2014/7 (Sheldrick, 2015)'
_computing_structure_solution 'SHELXD  (Sheldrick, 2008)'
_diffrn_ambient_temperature 100.01
_diffrn_detector 'Bruker APEX2 area detector'
_diffrn_detector_area_resol_mean 7.9
_diffrn_detector_type 'CCD area detector'
_diffrn_measured_fraction_theta_full 1.000
_diffrn_measured_fraction_theta_max 1.000
_diffrn_measurement_device 'three-circle diffractometer'
_diffrn_measurement_device_type 'Bruker SMART APEX2 area detector'
_diffrn_measurement_method '\w and \f scans'
_diffrn_radiation_monochromator 'mirror optics'
_diffrn_radiation_probe x-ray
_diffrn_radiation_type MoK\a
_diffrn_radiation_wavelength 0.71073
_diffrn_reflns_av_R_equivalents 0.0412
_diffrn_reflns_av_unetI/netI 0.0110
_diffrn_reflns_Laue_measured_fraction_full 1.000
_diffrn_reflns_Laue_measured_fraction_max 1.000
_diffrn_reflns_limit_h_max 14
_diffrn_reflns_limit_h_min -14
_diffrn_reflns_limit_k_max 14
_diffrn_reflns_limit_k_min -14
_diffrn_reflns_limit_l_max 29
_diffrn_reflns_limit_l_min -29
_diffrn_reflns_number 75890
_diffrn_reflns_point_group_measured_fraction_full 1.000
_diffrn_reflns_point_group_measured_fraction_max 1.000
_diffrn_reflns_theta_full 26.998
_diffrn_reflns_theta_max 26.998
_diffrn_reflns_theta_min 1.772
_diffrn_source 'microfocus sealed X-ray tube'
_diffrn_source_current 30.0
_diffrn_source_power 1.5
_diffrn_source_type 'Incoatec I\ms'
_diffrn_source_voltage 50.0
_diffrn_standards_number 0
_exptl_absorpt_coefficient_mu 1.129
_exptl_absorpt_correction_T_max 0.7456
_exptl_absorpt_correction_T_min 0.6727
_exptl_absorpt_correction_type multi-scan
_exptl_absorpt_process_details
;
SADABS-2016/2 (Bruker,2016/2) was used for absorption correction.
wR2(int) was 0.0872 before and 0.0567 after correction.
The Ratio of minimum to maximum transmission is 0.9022.
The \l/2 correction factor is Not present.
;
_exptl_crystal_colour colorless
_exptl_crystal_density_diffrn 1.263
_exptl_crystal_description block
_exptl_crystal_F_000 1208
_exptl_crystal_size_max 0.24
_exptl_crystal_size_mid 0.18
_exptl_crystal_size_min 0.13
_refine_diff_density_max 0.551
_refine_diff_density_min -0.313
_refine_diff_density_rms 0.059
_refine_ls_extinction_method none
_refine_ls_goodness_of_fit_ref 1.270
_refine_ls_hydrogen_treatment constr
_refine_ls_matrix_type full
_refine_ls_number_parameters 178
_refine_ls_number_reflns 3246
_refine_ls_number_restraints 36
_refine_ls_restrained_S_all 1.266
_refine_ls_R_factor_all 0.0367
_refine_ls_R_factor_gt 0.0349
_refine_ls_shift/su_max 0.000
_refine_ls_shift/su_mean 0.000
_refine_ls_structure_factor_coef Fsqd
_refine_ls_weighting_details 'w=1/[\s^2^(Fo^2^)+4.9391P] where P=(Fo^2^+2Fc^2^)/3'
_refine_ls_weighting_scheme calc
_refine_ls_wR_factor_gt 0.0728
_refine_ls_wR_factor_ref 0.0735
_reflns_Friedel_coverage 0.000
_reflns_number_gt 3102
_reflns_number_total 3246
_reflns_threshold_expression 'I > 2\s(I)'
_cod_data_source_file d0dt03065a2.cif
_cod_data_source_block wp44b_0m
_cod_depositor_comments 'Adding full bibliography for 7705694--7705695.cif.'
_cod_database_code 7705694
_shelx_shelxl_version_number 2014/7
_shelx_space_group_comment
;
The symmetry employed for this shelxl refinement is uniquely defined
by the following loop, which should always be used as a source of
symmetry information in preference to the above space-group names.
They are only intended as comments.
;
_olex2_refinement_description
;
1. Fixed Uiso
 At 1.2 times of:
  All C(H) groups, All C(H,H) groups, All C(H,H,H,H) groups
 At 1.5 times of:
  All C(H,H,H) groups
2. Shared sites
{C2, C2A}
3. Restrained distances
 C2-C3 \\sim C2-C7 \\sim C2A-C3 \\sim C2A-C7
 with sigma of 0.01
4. Uiso/Uaniso restraints and constraints
C2 \\sim C2A: within 2A with sigma of 0.01 and sigma for terminal atoms of 0.02
within 2A
O1 \\sim O1A: within 2A with sigma of 0.01 and sigma for terminal atoms of 0.02
within 2A
S2 \\sim S2A \\sim S1 \\sim S1A: within 2A with sigma of 0.005 and sigma for
terminal atoms of 0.01 within 2A
Uanis(S1A) \\sim Ueq: with sigma of 0.01 and sigma for terminal atoms of 0.02
Uanis(C1) = Uanis(C1A)
Uanis(C2) = Uanis(C2A)
5. Others
 Sof(H7BC)=Sof(H7BD)=Sof(S1A)=Sof(O1A)=Sof(C1A)=Sof(S2A)=Sof(C2A)=Sof(H2A)=1-
 FVAR(1)
 Sof(H7AA)=Sof(H7AB)=Sof(O1)=Sof(S1)=Sof(S2)=Sof(C1)=Sof(C2)=Sof(H2)=FVAR(1)
6.a Ternary CH refined with riding coordinates:
 C2(H2), C2A(H2A)
6.b Secondary CH2 refined with riding coordinates:
 C7(H7AA,H7AB), C7(H7BC,H7BD), C10(H10A,H10B)
6.c Idealised Me refined as rotating group:
 C4(H4A,H4B,H4C), C5(H5A,H5B,H5C), C6(H6A,H6B,H6C), C8(H8A,H8B,H8C), C9(H9A,
 H9B,H9C), C11(H11A,H11B,H11C)
;
_olex2_submission_special_instructions 'No special instructions were received'

loop_
_space_group_symop_operation_xyz
'x, y, z'
'-x+1/2, -y+1/2, z+1/2'
'-x, y, -z+1/2'
'x+1/2, -y+1/2, -z'
'-x, -y, -z'
'x-1/2, y-1/2, -z-1/2'
'x, -y, z-1/2'
'-x-1/2, y-1/2, z'

loop_
_atom_site_label
_atom_site_type_symbol
_atom_site_fract_x
_atom_site_fract_y
_atom_site_fract_z
_atom_site_U_iso_or_equiv
_atom_site_adp_type
_atom_site_occupancy
_atom_site_site_symmetry_order
_atom_site_calc_flag
_atom_site_refinement_flags_posn
_atom_site_refinement_flags_adp
_atom_site_refinement_flags_occupancy
_atom_site_disorder_assembly
_atom_site_disorder_group
Zn1 Zn 0.0000 0.02640(3) 0.2500 0.01771(10) Uani 1 2 d S T P . .
N2 N 0.0798(2) -0.11059(19) 0.29905(9) 0.0307(5) Uani 1 1 d . . . . .
C3 C 0.18466(19) 0.30391(19) 0.02116(9) 0.0190(4) Uani 1 1 d D . . . .
C4 C 0.1603(2) 0.17595(19) 0.00729(10) 0.0239(5) Uani 1 1 d . . . . .
H4A H 0.0746 0.1647 0.0008 0.036 Uiso 1 1 calc R U . . .
H4B H 0.1863 0.1277 0.0400 0.036 Uiso 1 1 calc R U . . .
H4C H 0.2045 0.1537 -0.0278 0.036 Uiso 1 1 calc R U . . .
C5 C 0.3194(2) 0.3212(2) 0.02789(10) 0.0264(5) Uani 1 1 d . . . . .
H5A H 0.3598 0.2979 -0.0081 0.040 Uiso 1 1 calc R U . . .
H5B H 0.3487 0.2736 0.0602 0.040 Uiso 1 1 calc R U . . .
H5C H 0.3362 0.4031 0.0359 0.040 Uiso 1 1 calc R U . . .
C7 C 0.1331(2) 0.46059(19) 0.09826(10) 0.0248(5) Uani 1 1 d D . . . .
H7AA H 0.2173 0.4704 0.1105 0.030 Uiso 0.9413(16) 1 calc R U P A 1
H7AB H 0.1180 0.5155 0.0660 0.030 Uiso 0.9413(16) 1 calc R U P A 1
H7BC H 0.2173 0.4704 0.1105 0.030 Uiso 0.0587(16) 1 calc R U P A 2
H7BD H 0.1180 0.5155 0.0660 0.030 Uiso 0.0587(16) 1 calc R U P A 2
C6 C 0.1401(2) 0.3778(2) -0.03002(10) 0.0303(5) Uani 1 1 d . . . . .
H6A H 0.1780 0.3512 -0.0661 0.045 Uiso 1 1 calc R U . . .
H6B H 0.1606 0.4593 -0.0232 0.045 Uiso 1 1 calc R U . . .
H6C H 0.0532 0.3701 -0.0334 0.045 Uiso 1 1 calc R U . . .
C8 C 0.0525(2) 0.4917(2) 0.14877(12) 0.0347(6) Uani 1 1 d . . . . .
H8A H -0.0312 0.4831 0.1369 0.052 Uiso 1 1 calc R U . . .
H8B H 0.0673 0.5722 0.1605 0.052 Uiso 1 1 calc R U . . .
H8C H 0.0691 0.4400 0.1816 0.052 Uiso 1 1 calc R U . . .
C10 C 0.0620(3) -0.2151(2) 0.26289(12) 0.0374(7) Uani 1 1 d . . . . .
H10A H 0.0731 -0.2854 0.2870 0.045 Uiso 1 1 calc R U . . .
H10B H 0.1220 -0.2166 0.2313 0.045 Uiso 1 1 calc R U . . .
C9 C 0.0175(3) -0.1260(3) 0.35576(11) 0.0405(7) Uani 1 1 d . . . . .
H9A H -0.0684 -0.1355 0.3490 0.061 Uiso 1 1 calc R U . . .
H9B H 0.0311 -0.0576 0.3802 0.061 Uiso 1 1 calc R U . . .
H9C H 0.0488 -0.1949 0.3754 0.061 Uiso 1 1 calc R U . . .
C11 C 0.2080(3) -0.0924(3) 0.31021(15) 0.0470(8) Uani 1 1 d . . . . .
H11A H 0.2504 -0.0843 0.2731 0.071 Uiso 1 1 calc R U . . .
H11B H 0.2402 -0.1590 0.3316 0.071 Uiso 1 1 calc R U . . .
H11C H 0.2188 -0.0218 0.3334 0.071 Uiso 1 1 calc R U . . .
O1 O 0.15598(14) 0.26234(14) 0.12281(6) 0.0178(3) Uani 0.9413(16) 1 d . U P A 1
S1 S 0.15711(6) 0.11709(5) 0.20415(3) 0.01916(15) Uani 0.9413(16) 1 d . U P A 1
S2 S -0.06493(6) 0.18274(6) 0.13874(3) 0.02514(17) Uani 0.9413(16) 1 d . U P A 1
C1 C 0.0808(2) 0.1935(2) 0.15193(9) 0.0176(5) Uani 0.9413(16) 1 d . . P A 1
C2 C 0.11615(19) 0.33798(18) 0.07602(9) 0.0204(4) Uani 0.9413(16) 1 d D U P A 1
H2 H 0.0290 0.3244 0.0692 0.024 Uiso 0.9413(16) 1 calc R U P A 1
S1A S 0.1103(10) 0.1243(9) 0.1812(5) 0.0194(18) Uani 0.0587(16) 1 d . U P A 2
O1A O 0.016(2) 0.261(2) 0.1002(10) 0.018(4) Uani 0.0587(16) 1 d . U P A 2
C1A C 0.005(5) 0.180(3) 0.1417(16) 0.0176(5) Uani 0.0587(16) 1 d . . P A 2
S2A S -0.1433(9) 0.1340(9) 0.1434(4) 0.026(2) Uani 0.0587(16) 1 d . U P A 2
C2A C 0.11615(19) 0.33798(18) 0.07602(9) 0.0204(4) Uani 0.0587(16) 1 d D U P A 2
H2A H 0.1778 0.3049 0.1028 0.024 Uiso 0.0587(16) 1 calc R U P A 2

loop_
_atom_site_aniso_label
_atom_site_aniso_U_11
_atom_site_aniso_U_22
_atom_site_aniso_U_33
_atom_site_aniso_U_23
_atom_site_aniso_U_13
_atom_site_aniso_U_12
Zn1 0.01889(17) 0.01837(17) 0.01587(16) 0.000 0.00490(14) 0.000
N2 0.0303(11) 0.0300(11) 0.0317(11) 0.0086(9) 0.0026(9) 0.0053(9)
C3 0.0170(10) 0.0207(10) 0.0192(10) 0.0016(8) -0.0015(8) 0.0000(8)
C4 0.0262(11) 0.0212(11) 0.0243(11) -0.0009(9) -0.0023(9) 0.0040(9)
C5 0.0186(11) 0.0387(13) 0.0218(11) -0.0006(10) 0.0026(9) -0.0026(10)
C7 0.0234(11) 0.0212(11) 0.0298(12) -0.0025(9) -0.0024(10) 0.0021(9)
C6 0.0368(14) 0.0284(12) 0.0256(12) 0.0060(10) -0.0077(10) -0.0007(11)
C8 0.0327(13) 0.0335(14) 0.0377(14) -0.0084(11) 0.0028(12) 0.0029(12)
C10 0.0467(16) 0.0213(11) 0.0442(16) 0.0089(11) 0.0195(13) 0.0093(11)
C9 0.0532(18) 0.0396(15) 0.0287(13) 0.0140(12) 0.0047(13) 0.0080(14)
C11 0.0343(15) 0.0485(17) 0.0582(19) 0.0138(15) -0.0052(14) 0.0124(14)
O1 0.0148(8) 0.0217(8) 0.0169(7) 0.0051(6) -0.0008(6) -0.0014(6)
S1 0.0162(3) 0.0248(3) 0.0165(3) 0.0058(2) -0.0001(3) -0.0011(2)
S2 0.0153(4) 0.0352(4) 0.0249(3) 0.0083(3) -0.0013(2) -0.0040(3)
C1 0.0179(12) 0.0209(11) 0.0141(10) -0.0005(9) -0.0009(9) -0.0022(9)
C2 0.0160(10) 0.0217(11) 0.0234(10) 0.0024(9) 0.0012(8) -0.0005(8)
S1A 0.016(3) 0.029(3) 0.013(3) 0.008(3) -0.004(3) 0.004(3)
O1A 0.020(8) 0.017(8) 0.017(8) -0.004(7) -0.005(7) 0.001(7)
C1A 0.0179(12) 0.0209(11) 0.0141(10) -0.0005(9) -0.0009(9) -0.0022(9)
S2A 0.026(5) 0.033(5) 0.020(4) 0.006(4) 0.000(4) -0.013(4)
C2A 0.0160(10) 0.0217(11) 0.0234(10) 0.0024(9) 0.0012(8) -0.0005(8)

loop_
_atom_type_symbol
_atom_type_description
_atom_type_scat_dispersion_real
_atom_type_scat_dispersion_imag
_atom_type_scat_source
C C 0.0033 0.0016 'International Tables Vol C Tables 4.2.6.8 and 6.1.1.4'
H H 0.0000 0.0000 'International Tables Vol C Tables 4.2.6.8 and 6.1.1.4'
N N 0.0061 0.0033 'International Tables Vol C Tables 4.2.6.8 and 6.1.1.4'
O O 0.0106 0.0060 'International Tables Vol C Tables 4.2.6.8 and 6.1.1.4'
S S 0.1246 0.1234 'International Tables Vol C Tables 4.2.6.8 and 6.1.1.4'
Zn Zn 0.2839 1.4301 'International Tables Vol C Tables 4.2.6.8 and 6.1.1.4'

loop_
_geom_angle_atom_site_label_1
_geom_angle_atom_site_label_2
_geom_angle_atom_site_label_3
_geom_angle
_geom_angle_site_symmetry_1
_geom_angle_site_symmetry_3
_geom_angle_publ_flag
N2 Zn1 N2 84.63(12) 3 . ?
N2 Zn1 S1 104.97(6) 3 3 ?
N2 Zn1 S1 114.45(6) . 3 ?
N2 Zn1 S1 114.45(6) 3 . ?
N2 Zn1 S1 104.97(6) . . ?
N2 Zn1 S1A 103.0(3) 3 . ?
N2 Zn1 S1A 120.1(3) 3 3 ?
N2 Zn1 S1A 120.1(3) . . ?
N2 Zn1 S1A 103.0(3) . 3 ?
S1 Zn1 S1 125.94(3) 3 . ?
S1A Zn1 S1A 121.3(5) . 3 ?
C10 N2 Zn1 104.48(15) . . ?
C10 N2 C9 109.4(2) . . ?
C9 N2 Zn1 110.75(16) . . ?
C11 N2 Zn1 113.19(17) . . ?
C11 N2 C10 110.2(2) . . ?
C11 N2 C9 108.7(2) . . ?
C4 C3 C6 108.47(18) . . ?
C5 C3 C4 108.76(19) . . ?
C5 C3 C6 109.00(19) . . ?
C2 C3 C4 109.26(18) . . ?
C2 C3 C5 112.23(18) . . ?
C2 C3 C6 109.06(18) . . ?
C2A C3 C4 109.26(18) . . ?
C2A C3 C5 112.23(18) . . ?
C2A C3 C6 109.06(18) . . ?
C3 C4 H4A 109.5 . . ?
C3 C4 H4B 109.5 . . ?
C3 C4 H4C 109.5 . . ?
H4A C4 H4B 109.5 . . ?
H4A C4 H4C 109.5 . . ?
H4B C4 H4C 109.5 . . ?
C3 C5 H5A 109.5 . . ?
C3 C5 H5B 109.5 . . ?
C3 C5 H5C 109.5 . . ?
H5A C5 H5B 109.5 . . ?
H5A C5 H5C 109.5 . . ?
H5B C5 H5C 109.5 . . ?
H7AA C7 H7AB 107.7 . . ?
H7BC C7 H7BD 107.7 . . ?
C8 C7 H7AA 108.8 . . ?
C8 C7 H7AB 108.8 . . ?
C8 C7 H7BC 108.8 . . ?
C8 C7 H7BD 108.8 . . ?
C8 C7 C2 113.9(2) . . ?
C8 C7 C2A 113.9(2) . . ?
C2 C7 H7AA 108.8 . . ?
C2 C7 H7AB 108.8 . . ?
C2A C7 H7BC 108.8 . . ?
C2A C7 H7BD 108.8 . . ?
C3 C6 H6A 109.5 . . ?
C3 C6 H6B 109.5 . . ?
C3 C6 H6C 109.5 . . ?
H6A C6 H6B 109.5 . . ?
H6A C6 H6C 109.5 . . ?
H6B C6 H6C 109.5 . . ?
C7 C8 H8A 109.5 . . ?
C7 C8 H8B 109.5 . . ?
C7 C8 H8C 109.5 . . ?
H8A C8 H8B 109.5 . . ?
H8A C8 H8C 109.5 . . ?
H8B C8 H8C 109.5 . . ?
N2 C10 C10 110.18(18) . 3 ?
N2 C10 H10A 109.6 . . ?
N2 C10 H10B 109.6 . . ?
C10 C10 H10A 109.6 3 . ?
C10 C10 H10B 109.6 3 . ?
H10A C10 H10B 108.1 . . ?
N2 C9 H9A 109.5 . . ?
N2 C9 H9B 109.5 . . ?
N2 C9 H9C 109.5 . . ?
H9A C9 H9B 109.5 . . ?
H9A C9 H9C 109.5 . . ?
H9B C9 H9C 109.5 . . ?
N2 C11 H11A 109.5 . . ?
N2 C11 H11B 109.5 . . ?
N2 C11 H11C 109.5 . . ?
H11A C11 H11B 109.5 . . ?
H11A C11 H11C 109.5 . . ?
H11B C11 H11C 109.5 . . ?
C1 O1 C2 122.23(17) . . ?
C1 S1 Zn1 99.95(8) . . ?
O1 C1 S1 109.96(16) . . ?
O1 C1 S2 124.77(17) . . ?
S2 C1 S1 125.27(14) . . ?
C3 C2 H2 108.7 . . ?
C7 C2 C3 117.09(19) . . ?
C7 C2 H2 108.7 . . ?
O1 C2 C3 107.59(16) . . ?
O1 C2 C7 105.77(17) . . ?
O1 C2 H2 108.7 . . ?
C1A S1A Zn1 100.8(16) . . ?
C1A O1A C2A 137(3) . . ?
S1A C1A S2A 124(2) . . ?
O1A C1A S1A 127(4) . . ?
O1A C1A S2A 109(3) . . ?
C3 C2A O1A 121.1(9) . . ?
C3 C2A H2A 93.6 . . ?
C7 C2A C3 117.09(19) . . ?
C7 C2A O1A 120.6(9) . . ?
C7 C2A H2A 93.6 . . ?
O1A C2A H2A 93.6 . . ?

loop_
_geom_bond_atom_site_label_1
_geom_bond_atom_site_label_2
_geom_bond_distance
_geom_bond_site_symmetry_2
_geom_bond_publ_flag
Zn1 N2 2.136(2) 3 ?
Zn1 N2 2.136(2) . ?
Zn1 S1 2.3013(6) 3 ?
Zn1 S1 2.3014(6) . ?
Zn1 S1A 2.303(9) . ?
Zn1 S1A 2.303(9) 3 ?
N2 C10 1.478(3) . ?
N2 C9 1.489(3) . ?
N2 C11 1.473(4) . ?
C3 C4 1.534(3) . ?
C3 C5 1.529(3) . ?
C3 C6 1.536(3) . ?
C3 C2 1.527(3) . ?
C3 C2A 1.527(3) . ?
C4 H4A 0.9800 . ?
C4 H4B 0.9800 . ?
C4 H4C 0.9800 . ?
C5 H5A 0.9800 . ?
C5 H5B 0.9800 . ?
C5 H5C 0.9800 . ?
C7 H7AA 0.9900 . ?
C7 H7AB 0.9900 . ?
C7 H7BC 0.9900 . ?
C7 H7BD 0.9900 . ?
C7 C8 1.514(3) . ?
C7 C2 1.516(3) . ?
C7 C2A 1.516(3) . ?
C6 H6A 0.9800 . ?
C6 H6B 0.9800 . ?
C6 H6C 0.9800 . ?
C8 H8A 0.9800 . ?
C8 H8B 0.9800 . ?
C8 H8C 0.9800 . ?
C10 C10 1.509(6) 3 ?
C10 H10A 0.9900 . ?
C10 H10B 0.9900 . ?
C9 H9A 0.9800 . ?
C9 H9B 0.9800 . ?
C9 H9C 0.9800 . ?
C11 H11A 0.9800 . ?
C11 H11B 0.9800 . ?
C11 H11C 0.9800 . ?
O1 C1 1.337(3) . ?
O1 C2 1.455(3) . ?
S1 C1 1.716(2) . ?
S2 C1 1.663(2) . ?
C2 H2 1.0000 . ?
S1A C1A 1.63(5) . ?
O1A C1A 1.34(4) . ?
O1A C2A 1.54(3) . ?
C1A S2A 1.74(6) . ?
C2A H2A 1.0000 . ?

loop_
_geom_torsion_atom_site_label_1
_geom_torsion_atom_site_label_2
_geom_torsion_atom_site_label_3
_geom_torsion_atom_site_label_4
_geom_torsion
_geom_torsion_site_symmetry_1
_geom_torsion_site_symmetry_2
_geom_torsion_site_symmetry_3
_geom_torsion_site_symmetry_4
_geom_torsion_publ_flag
Zn1 N2 C10 C10 -41.8(3) . . . 3 ?
Zn1 S1 C1 O1 174.35(14) . . . . ?
Zn1 S1 C1 S2 -6.29(17) . . . . ?
Zn1 S1A C1A O1A 169(3) . . . . ?
Zn1 S1A C1A S2A -17(3) . . . . ?
C4 C3 C2 C7 177.48(19) . . . . ?
C4 C3 C2 O1 58.6(2) . . . . ?
C4 C3 C2A C7 177.48(19) . . . . ?
C4 C3 C2A O1A -14.8(11) . . . . ?
C5 C3 C2 C7 56.8(3) . . . . ?
C5 C3 C2 O1 -62.1(2) . . . . ?
C5 C3 C2A C7 56.8(3) . . . . ?
C5 C3 C2A O1A -135.5(11) . . . . ?
C6 C3 C2 C7 -64.1(2) . . . . ?
C6 C3 C2 O1 177.04(17) . . . . ?
C6 C3 C2A C7 -64.1(2) . . . . ?
C6 C3 C2A O1A 103.6(11) . . . . ?
C8 C7 C2 C3 173.8(2) . . . . ?
C8 C7 C2 O1 -66.4(2) . . . . ?
C8 C7 C2A C3 173.8(2) . . . . ?
C8 C7 C2A O1A 5.9(11) . . . . ?
C9 N2 C10 C10 76.9(3) . . . 3 ?
C11 N2 C10 C10 -163.7(3) . . . 3 ?
C1 O1 C2 C3 -121.0(2) . . . . ?
C1 O1 C2 C7 113.1(2) . . . . ?
C2 O1 C1 S1 -179.67(14) . . . . ?
C2 O1 C1 S2 1.0(3) . . . . ?
C1A O1A C2A C3 98(3) . . . . ?
C1A O1A C2A C7 -95(3) . . . . ?
C2A O1A C1A S1A -6(5) . . . . ?
C2A O1A C1A S2A 179(2) . . . . ?
